data_2219357
loop_
_publ_author_name
'Ji, Xiujie'
'Cheng, Bowen'
'Song, Jun'
'Liu, Chao'

_publ_section_title
;
 2-Nitro-<i>p</i>-phenylene bis(toluenesulfonate)
;
_journal_coeditor_code HK2500
_journal_issue 9
_journal_name_full 'Acta Crystallographica Section E'
_journal_page_first o1816
_journal_paper_doi 10.1107/S1600536808026573
_journal_volume 64
_journal_year 2008
_chemical_formula_iupac 'C20 H17 N O8 S2'
_chemical_formula_moiety 'C20 H17 N O8 S2'
_chemical_formula_sum 'C20 H17 N O8 S2'
_chemical_formula_weight 463.49
_chemical_melting_point 415
_chemical_name_systematic
;
2-Nitro-p-phenylene bis(toluenesulfonate)
;
_space_group_IT_number 1
_symmetry_cell_setting triclinic
_symmetry_space_group_name_Hall 'P 1'
_symmetry_space_group_name_H-M 'P 1'
_atom_sites_solution_hydrogens geom
_atom_sites_solution_primary direct
_atom_sites_solution_secondary difmap
_cell_angle_alpha 98.323(6)
_cell_angle_beta 96.180(6)
_cell_angle_gamma 103.915(6)
_cell_formula_units_Z 1
_cell_length_a 7.926(3)
_cell_length_b 8.244(3)
_cell_length_c 8.709(3)
_cell_measurement_reflns_used 1246
_cell_measurement_temperature 294(2)
_cell_measurement_theta_max 26.91
_cell_measurement_theta_min 2.59
_cell_volume 540.5(3)
_computing_cell_refinement 'SMART (Bruker, 1997)'
_computing_data_collection 'SMART (Bruker, 1997)'
_computing_data_reduction 'SAINT (Bruker, 1997)'
_computing_molecular_graphics 'SHELXTL (Sheldrick, 2008) and PLATON (Spek, 2003)'
_computing_publication_material 'SHELXTL (Sheldrick, 2008)'
_computing_structure_refinement 'SHELXL97 (Sheldrick, 2008)'
_computing_structure_solution 'SHELXS97 (Sheldrick, 2008)'
_diffrn_ambient_temperature 294(2)
_diffrn_measured_fraction_theta_full 0.989
_diffrn_measured_fraction_theta_max 0.989
_diffrn_measurement_device_type 'Bruker SMART CCD area-detector'
_diffrn_measurement_method '\f and \w'
_diffrn_radiation_monochromator graphite
_diffrn_radiation_source 'fine-focus sealed tube'
_diffrn_radiation_type 'Mo K\a'
_diffrn_radiation_wavelength 0.71073
_diffrn_reflns_av_R_equivalents 0.0181
_diffrn_reflns_av_sigmaI/netI 0.0364
_diffrn_reflns_limit_h_max 6
_diffrn_reflns_limit_h_min -9
_diffrn_reflns_limit_k_max 9
_diffrn_reflns_limit_k_min -7
_diffrn_reflns_limit_l_max 8
_diffrn_reflns_limit_l_min -10
_diffrn_reflns_number 2693
_diffrn_reflns_theta_full 25.02
_diffrn_reflns_theta_max 25.02
_diffrn_reflns_theta_min 2.39
_exptl_absorpt_coefficient_mu 0.293
_exptl_absorpt_correction_T_max 0.9546
_exptl_absorpt_correction_T_min 0.9277
_exptl_absorpt_correction_type multi-scan
_exptl_absorpt_process_details '(SADABS; Sheldrick, 1996)'
_exptl_crystal_colour colorless
_exptl_crystal_density_diffrn 1.424
_exptl_crystal_density_method 'not measured'
_exptl_crystal_description block
_exptl_crystal_F_000 240
_exptl_crystal_size_max 0.26
_exptl_crystal_size_mid 0.22
_exptl_crystal_size_min 0.16
_refine_diff_density_max 0.381
_refine_diff_density_min -0.287
_refine_ls_abs_structure_details 'Flack (1983), with 315 Friedel Pairs'
_refine_ls_abs_structure_Flack 0.21(13)
_refine_ls_extinction_method none
_refine_ls_goodness_of_fit_ref 1.049
_refine_ls_hydrogen_treatment constr
_refine_ls_matrix_type full
_refine_ls_number_parameters 282
_refine_ls_number_reflns 1918
_refine_ls_restrained_S_all 1.048
_refine_ls_R_factor_all 0.0655
_refine_ls_R_factor_gt 0.0450
_refine_ls_shift/su_max 0.007
_refine_ls_shift/su_mean 0.002
_refine_ls_structure_factor_coef Fsqd
_refine_ls_weighting_details 'w=1/[\s^2^(Fo^2^)+(0.0884P)^2^+0.0596P] where P=(Fo^2^+2Fc^2^)/3'
_refine_ls_weighting_scheme calc
_refine_ls_wR_factor_gt 0.1168
_refine_ls_wR_factor_ref 0.1346
_reflns_number_gt 1717
_reflns_number_total 1918
_reflns_threshold_expression I>2\s(I)
_cod_data_source_file hk2500.cif
_cod_data_source_block I
_cod_database_code 2219357
_cod_database_fobs_code 2219357

loop_
_symmetry_equiv_pos_as_xyz
'x, y, z'

loop_
_atom_site_type_symbol
_atom_site_label
_atom_site_fract_x
_atom_site_fract_y
_atom_site_fract_z
_atom_site_U_iso_or_equiv
_atom_site_adp_type
_atom_site_calc_flag
_atom_site_refinement_flags
_atom_site_occupancy
S S1 0.2533(2) 0.96499(17) 1.25707(16) 0.0455(6) Uani d . 1
S S2 -0.0820(2) 0.52158(16) 0.40141(16) 0.0461(6) Uani d . 1
O O1 0.1899(10) 1.0093(7) 1.3993(6) 0.0661(19) Uani d . 1
O O2 0.3449(8) 0.8397(6) 1.2462(6) 0.0602(18) Uani d . 1
O O3 0.0766(7) 0.8988(6) 1.1351(6) 0.0461(14) Uani d . 1
O O4 0.0995(7) 0.5877(7) 0.5288(6) 0.0477(15) Uani d . 1
O O5 -0.1792(8) 0.6481(6) 0.4198(6) 0.0602(17) Uani d . 1
O O6 -0.0204(8) 0.4733(7) 0.2588(6) 0.0578(16) Uani d . 1
O O7 0.2194(9) 0.3656(8) 0.7024(7) 0.103(2) Uani d . 1
O O8 0.0174(10) 0.3014(7) 0.8493(7) 0.104(2) Uani d . 1
N N1 0.1160(10) 0.4007(7) 0.7819(7) 0.0713(17) Uani d . 1
C C1 0.3630(12) 1.1486(10) 1.1911(10) 0.043(2) Uani d . 1
C C2 0.4931(12) 1.1343(12) 1.0940(10) 0.058(3) Uani d . 1
H H2 0.5251 1.0333 1.0693 0.069 Uiso calc R 1
C C3 0.5700(14) 1.2794(13) 1.0380(11) 0.066(3) Uani d . 1
H H3 0.6527 1.2728 0.9709 0.080 Uiso calc R 1
C C4 0.5312(14) 1.4300(14) 1.0756(12) 0.063(3) Uani d . 1
C C5 0.4075(13) 1.4426(12) 1.1802(12) 0.068(3) Uani d . 1
H H5 0.3828 1.5461 1.2115 0.082 Uiso calc R 1
C C6 0.3232(12) 1.2979(11) 1.2355(10) 0.055(3) Uani d . 1
H H6 0.2402 1.3040 1.3025 0.066 Uiso calc R 1
C C7 0.6108(16) 1.5928(14) 1.0174(12) 0.100(4) Uani d . 1
H H7A 0.7225 1.6490 1.0800 0.150 Uiso calc R 1
H H7B 0.5334 1.6661 1.0256 0.150 Uiso calc R 1
H H7C 0.6267 1.5659 0.9098 0.150 Uiso calc R 1
C C8 0.0860(11) 0.8191(9) 0.9787(8) 0.039(2) Uani d . 1
C C9 0.0942(10) 0.6546(8) 0.9560(9) 0.0405(19) Uani d . 1
H H9 0.0989 0.5959 1.0392 0.049 Uiso calc R 1
C C10 0.0717(12) 0.9097(10) 0.8580(9) 0.049(2) Uani d . 1
H H10 0.0579 1.0193 0.8773 0.058 Uiso calc R 1
C C11 0.0786(11) 0.8330(9) 0.7098(9) 0.050(2) Uani d . 1
H H11 0.0740 0.8936 0.6279 0.060 Uiso calc R 1
C C12 0.0926(10) 0.6654(10) 0.6776(9) 0.040(2) Uani d . 1
C C13 0.0952(10) 0.5776(9) 0.8033(9) 0.041(2) Uani d . 1
C C14 -0.1986(12) 0.3410(11) 0.4653(9) 0.039(2) Uani d . 1
C C15 -0.3270(10) 0.3498(10) 0.5546(9) 0.046(2) Uani d . 1
H H15 -0.3577 0.4514 0.5797 0.055 Uiso calc R 1
C C16 -0.4131(12) 0.2048(11) 0.6089(10) 0.051(2) Uani d . 1
H H16 -0.5036 0.2094 0.6679 0.061 Uiso calc R 1
C C17 -0.3648(13) 0.0550(12) 0.5756(10) 0.054(3) Uani d . 1
C C18 -0.2358(13) 0.0481(11) 0.4832(11) 0.059(3) Uani d . 1
H H18 -0.2063 -0.0540 0.4571 0.071 Uiso calc R 1
C C19 -0.1494(11) 0.1887(10) 0.4286(10) 0.053(3) Uani d . 1
H H19 -0.0600 0.1833 0.3686 0.064 Uiso calc R 1
C C20 -0.4603(13) -0.1022(13) 0.6365(12) 0.082(3) Uani d . 1
H H20A -0.5067 -0.1946 0.5501 0.123 Uiso calc R 1
H H20B -0.5548 -0.0775 0.6878 0.123 Uiso calc R 1
H H20C -0.3792 -0.1331 0.7097 0.123 Uiso calc R 1

loop_
_atom_site_aniso_label
_atom_site_aniso_U_11
_atom_site_aniso_U_22
_atom_site_aniso_U_33
_atom_site_aniso_U_12
_atom_site_aniso_U_13
_atom_site_aniso_U_23
S1 0.0547(15) 0.0356(11) 0.0427(13) 0.0047(10) 0.0065(11) 0.0075(9)
S2 0.0554(15) 0.0371(12) 0.0423(13) 0.0051(10) 0.0035(11) 0.0100(9)
O1 0.097(6) 0.056(4) 0.043(4) 0.009(4) 0.017(4) 0.012(3)
O2 0.071(5) 0.042(4) 0.067(4) 0.017(3) -0.001(4) 0.016(3)
O3 0.049(4) 0.043(3) 0.042(3) 0.007(3) 0.007(3) 0.000(2)
O4 0.046(4) 0.048(3) 0.044(4) 0.000(3) 0.011(3) 0.008(2)
O5 0.065(5) 0.039(4) 0.070(4) 0.009(3) -0.004(4) 0.009(3)
O6 0.071(5) 0.058(4) 0.038(4) -0.002(3) 0.014(3) 0.013(3)
O7 0.127(5) 0.102(5) 0.103(4) 0.080(4) 0.018(4) 0.004(3)
O8 0.169(6) 0.043(3) 0.103(4) 0.029(3) 0.009(4) 0.031(3)
N1 0.099(5) 0.050(3) 0.062(3) 0.029(3) -0.016(3) 0.003(3)
C1 0.041(6) 0.034(5) 0.048(6) -0.001(4) 0.003(4) 0.006(4)
C2 0.062(7) 0.067(6) 0.050(5) 0.018(5) 0.026(5) 0.009(4)
C3 0.063(7) 0.075(8) 0.055(6) 0.000(5) 0.017(5) 0.016(5)
C4 0.049(7) 0.066(7) 0.066(7) -0.004(5) -0.007(5) 0.033(5)
C5 0.054(7) 0.043(6) 0.106(10) 0.006(5) 0.005(7) 0.024(5)
C6 0.057(7) 0.040(5) 0.074(7) 0.021(5) 0.013(5) 0.014(4)
C7 0.085(8) 0.093(9) 0.099(9) -0.031(7) -0.006(7) 0.048(6)
C8 0.039(5) 0.032(4) 0.040(5) -0.002(4) 0.006(4) 0.008(3)
C9 0.049(6) 0.030(4) 0.042(5) 0.007(4) 0.003(4) 0.013(3)
C10 0.060(7) 0.028(5) 0.050(6) 0.005(4) -0.008(5) 0.005(4)
C11 0.056(6) 0.041(5) 0.046(6) -0.004(4) -0.003(4) 0.020(4)
C12 0.029(5) 0.040(5) 0.047(6) 0.002(4) 0.001(4) 0.011(4)
C13 0.041(5) 0.033(5) 0.050(6) 0.008(4) 0.006(4) 0.013(3)
C14 0.039(5) 0.043(5) 0.034(5) 0.011(4) 0.003(4) 0.008(4)
C15 0.040(5) 0.036(5) 0.056(5) 0.006(4) -0.002(4) 0.002(3)
C16 0.040(5) 0.070(6) 0.047(5) 0.014(5) 0.012(4) 0.018(4)
C17 0.042(6) 0.052(6) 0.062(6) -0.004(5) 0.004(5) 0.018(5)
C18 0.058(7) 0.042(5) 0.082(7) 0.016(5) 0.014(6) 0.018(5)
C19 0.048(6) 0.043(5) 0.067(7) 0.004(4) 0.025(5) 0.008(4)
C20 0.064(7) 0.083(8) 0.112(9) 0.011(6) 0.021(6) 0.061(6)

loop_
_atom_type_symbol
_atom_type_description
_atom_type_scat_dispersion_real
_atom_type_scat_dispersion_imag
_atom_type_scat_source
C C 0.0033 0.0016
; International Tables
Vol. C, Tables 4.2.6.8 and 6.1.1.4
;
H H 0.0000 0.0000
; International Tables
Vol. C, Tables 4.2.6.8 and 6.1.1.4
;
N N 0.0061 0.0033
; International Tables
Vol. C, Tables 4.2.6.8 and 6.1.1.4
;
O O 0.0106 0.0000
; International Tables
Vol. C, Tables 4.2.6.8 and 6.1.1.4
;
S S 0.1246 0.1234
; International Tables
Vol. C, Tables 4.2.6.8 and 6.1.1.4
;

loop_
_geom_angle_atom_site_label_1
_geom_angle_atom_site_label_2
_geom_angle_atom_site_label_3
_geom_angle
O2 S1 O1 119.0(4)
O2 S1 O3 108.4(3)
O1 S1 O3 102.0(4)
O2 S1 C1 112.4(4)
O1 S1 C1 110.6(4)
O3 S1 C1 102.5(4)
O6 S2 O5 122.6(4)
O6 S2 O4 102.9(3)
O5 S2 O4 108.1(3)
O6 S2 C14 110.0(4)
O5 S2 C14 108.1(4)
O4 S2 C14 103.4(4)
C8 O3 S1 118.2(5)
C12 O4 S2 119.0(5)
O7 N1 O8 125.9(6)
O7 N1 C13 119.0(7)
O8 N1 C13 115.1(6)
C6 C1 C2 122.3(9)
C6 C1 S1 119.7(7)
C2 C1 S1 118.0(6)
C3 C2 C1 116.2(8)
C3 C2 H2 121.9
C1 C2 H2 121.9
C4 C3 C2 123.6(10)
C4 C3 H3 118.2
C2 C3 H3 118.2
C3 C4 C5 118.8(10)
C3 C4 C7 125.8(12)
C5 C4 C7 115.3(11)
C6 C5 C4 119.3(9)
C6 C5 H5 120.3
C4 C5 H5 120.3
C1 C6 C5 119.6(9)
C1 C6 H6 120.2
C5 C6 H6 120.2
C4 C7 H7A 109.5
C4 C7 H7B 109.5
H7A C7 H7B 109.5
C4 C7 H7C 109.5
H7A C7 H7C 109.5
H7B C7 H7C 109.5
C9 C8 C10 123.5(7)
C9 C8 O3 118.2(6)
C10 C8 O3 118.1(7)
C8 C9 C13 117.3(7)
C8 C9 H9 121.3
C13 C9 H9 121.3
C11 C10 C8 117.9(8)
C11 C10 H10 121.0
C8 C10 H10 121.0
C10 C11 C12 121.8(7)
C10 C11 H11 119.1
C12 C11 H11 119.1
O4 C12 C13 120.7(7)
O4 C12 C11 122.0(7)
C13 C12 C11 117.3(7)
C9 C13 C12 121.9(7)
C9 C13 N1 116.6(6)
C12 C13 N1 121.2(7)
C15 C14 C19 120.7(8)
C15 C14 S2 120.8(6)
C19 C14 S2 118.4(7)
C14 C15 C16 119.5(8)
C14 C15 H15 120.3
C16 C15 H15 120.3
C17 C16 C15 120.4(8)
C17 C16 H16 119.8
C15 C16 H16 119.8
C18 C17 C16 119.2(9)
C18 C17 C20 121.1(9)
C16 C17 C20 119.7(9)
C17 C18 C19 121.4(9)
C17 C18 H18 119.3
C19 C18 H18 119.3
C18 C19 C14 118.7(8)
C18 C19 H19 120.6
C14 C19 H19 120.6
C17 C20 H20A 109.5
C17 C20 H20B 109.5
H20A C20 H20B 109.5
C17 C20 H20C 109.5
H20A C20 H20C 109.5
H20B C20 H20C 109.5

loop_
_geom_bond_atom_site_label_1
_geom_bond_atom_site_label_2
_geom_bond_distance
S1 O2 1.396(6)
S1 O1 1.419(6)
S1 O3 1.591(6)
S1 C1 1.762(8)
S2 O6 1.422(5)
S2 O5 1.439(6)
S2 O4 1.643(6)
S2 C14 1.752(9)
O3 C8 1.441(8)
O4 C12 1.373(8)
O7 N1 1.189(7)
O8 N1 1.247(8)
N1 C13 1.494(9)
C1 C6 1.357(10)
C1 C2 1.417(10)
C2 C3 1.387(13)
C2 H2 0.9300
C3 C4 1.353(13)
C3 H3 0.9300
C4 C5 1.419(13)
C4 C7 1.521(14)
C5 C6 1.399(13)
C5 H5 0.9300
C6 H6 0.9300
C7 H7A 0.9600
C7 H7B 0.9600
C7 H7C 0.9600
C8 C9 1.360(9)
C8 C10 1.385(10)
C9 C13 1.389(9)
C9 H9 0.9300
C10 C11 1.366(10)
C10 H10 0.9300
C11 C12 1.403(10)
C11 H11 0.9300
C12 C13 1.398(10)
C14 C15 1.355(10)
C14 C19 1.405(10)
C15 C16 1.400(12)
C15 H15 0.9300
C16 C17 1.380(12)
C16 H16 0.9300
C17 C18 1.374(11)
C17 C20 1.532(12)
C18 C19 1.374(12)
C18 H18 0.9300
C19 H19 0.9300
C20 H20A 0.9600
C20 H20B 0.9600
C20 H20C 0.9600

loop_
_geom_hbond_atom_site_label_D
_geom_hbond_atom_site_label_H
_geom_hbond_atom_site_label_A
_geom_hbond_site_symmetry_A
_geom_hbond_distance_DH
_geom_hbond_distance_HA
_geom_hbond_distance_DA
_geom_hbond_angle_DHA
_geom_hbond_publ_flag
C5 H5 O2 1_565 0.93 2.49 3.405(11) 168.00 yes
C9 H9 O6 1_556 0.93 2.46 3.319(9) 153.00 yes
C10 H10 O8 1_565 0.93 2.47 3.369(10) 164.00 yes
C11 H11 O1 1_554 0.93 2.50 3.352(10) 153.00 yes
C15 H15 O5 . 0.93 2.56 2.923(10) 104.00 yes
C18 H18 O5 1_545 0.93 2.49 3.409(11) 168.00 yes

loop_
_geom_torsion_atom_site_label_1
_geom_torsion_atom_site_label_2
_geom_torsion_atom_site_label_3
_geom_torsion_atom_site_label_4
_geom_torsion
O2 S1 O3 C8 -45.0(6)
O1 S1 O3 C8 -171.4(5)
C1 S1 O3 C8 74.1(5)
O6 S2 O4 C12 171.7(5)
O5 S2 O4 C12 40.7(6)
C14 S2 O4 C12 -73.8(6)
O2 S1 C1 C6 -160.2(7)
O1 S1 C1 C6 -24.6(9)
O3 S1 C1 C6 83.5(7)
O2 S1 C1 C2 18.8(9)
O1 S1 C1 C2 154.4(8)
O3 S1 C1 C2 -97.4(8)
C6 C1 C2 C3 -4.1(15)
S1 C1 C2 C3 176.8(7)
C1 C2 C3 C4 2.3(16)
C2 C3 C4 C5 1.1(17)
C2 C3 C4 C7 -179.8(9)
C3 C4 C5 C6 -3.0(16)
C7 C4 C5 C6 177.8(8)
C2 C1 C6 C5 2.4(14)
S1 C1 C6 C5 -178.6(8)
C4 C5 C6 C1 1.2(14)
S1 O3 C8 C9 79.1(8)
S1 O3 C8 C10 -106.1(8)
C10 C8 C9 C13 2.7(12)
O3 C8 C9 C13 177.2(7)
C9 C8 C10 C11 -4.7(13)
O3 C8 C10 C11 -179.3(7)
C8 C10 C11 C12 2.5(12)
S2 O4 C12 C13 102.9(8)
S2 O4 C12 C11 -75.6(9)
C10 C11 C12 O4 179.9(7)
C10 C11 C12 C13 1.4(12)
C8 C9 C13 C12 1.6(10)
C8 C9 C13 N1 176.1(8)
O4 C12 C13 C9 177.9(6)
C11 C12 C13 C9 -3.6(11)
O4 C12 C13 N1 3.6(12)
C11 C12 C13 N1 -177.8(7)
O7 N1 C13 C9 -132.7(7)
O8 N1 C13 C9 48.5(9)
O7 N1 C13 C12 41.8(11)
O8 N1 C13 C12 -136.9(8)
O6 S2 C14 C15 -152.6(7)
O5 S2 C14 C15 -16.4(9)
O4 S2 C14 C15 98.0(8)
O6 S2 C14 C19 30.7(8)
O5 S2 C14 C19 166.9(6)
O4 S2 C14 C19 -78.6(6)
C19 C14 C15 C16 -0.9(13)
S2 C14 C15 C16 -177.5(6)
C14 C15 C16 C17 1.8(13)
C15 C16 C17 C18 -2.6(14)
C15 C16 C17 C20 179.8(9)
C16 C17 C18 C19 2.6(15)
C20 C17 C18 C19 -179.8(8)
C17 C18 C19 C14 -1.8(14)
C15 C14 C19 C18 1.0(12)
S2 C14 C19 C18 177.6(7)

loop_
_cod_related_entry_id
_cod_related_entry_database
_cod_related_entry_code
1 ChemSpider 24740638
